data_7002944
loop_
_publ_author_name
'Kouroulis, K. N.'
'Hadjikakou, S. K.'
'Kourkoumelis, N.'
'Kubicki, M.'
'Male, L.'
'Hursthouse, M.'
'Skoulika, S.'
'Metsios, A. K.'
'Tyurin, V. Y.'
'Dolganov, A. V.'
'Milaeva, E. R.'
'Hadjiliadis, N.'

_publ_section_title
;
 Synthesis, structural characterization and in vitro cytotoxicity of
 new Au(III) and Au(I) complexes with thioamides
;
_journal_coden_ASTM DTARAF
_journal_issue 47
_journal_name_full 'Dalton Transactions'
_journal_page_first 10446
_journal_page_last 10456
_journal_paper_doi 10.1039/b909587j
_journal_year 2009
_chemical_formula_sum 'C25 H18 Au Cl N P S2'
_chemical_formula_weight 659.91
_space_group_IT_number 2
_symmetry_cell_setting triclinic
_symmetry_space_group_name_Hall '-P 1'
_symmetry_space_group_name_H-M 'P -1'
_atom_sites_solution_hydrogens geom
_atom_sites_solution_primary direct
_atom_sites_solution_secondary difmap
_audit_creation_method SHELXL-97
_cell_angle_alpha 89.145(3)
_cell_angle_beta 76.610(4)
_cell_angle_gamma 83.837(4)
_cell_formula_units_Z 2
_cell_length_a 8.8981(4)
_cell_length_b 11.0221(4)
_cell_length_c 14.1845(6)
_cell_measurement_reflns_used 5921
_cell_measurement_temperature 293(2)
_cell_measurement_theta_max 20
_cell_measurement_theta_min 3
_cell_volume 1345.45(10)
_computing_cell_refinement
;
CrysAlis RED Version 1.171.32.5
(Oxford Diffraction, 2007)
;
_computing_data_collection
;
CrysAlis CCD Version 1.171.32.5
(Oxford Diffraction, 2007)
;
_computing_data_reduction
;
CrysAlis RED Version 1.171.32.5
(Oxford Diffraction, 2007)
;
_computing_molecular_graphics 'XP (Siemens, 1989)'
_computing_publication_material 'SHELXL-97 (Sheldrick, 1997)'
_computing_structure_refinement 'SHELXL-97 (Sheldrick, 1997)'
_computing_structure_solution 'SHELXS-97 (Sheldrick, 1997)'
_diffrn_ambient_temperature 293(2)
_diffrn_measured_fraction_theta_full 0.998
_diffrn_measured_fraction_theta_max 0.998
_diffrn_measurement_device_type 'KUMA KM4CCD diffractometer'
_diffrn_measurement_method \w-scan
_diffrn_radiation_monochromator graphite
_diffrn_radiation_source 'fine-focus sealed tube'
_diffrn_radiation_type MoK\a
_diffrn_radiation_wavelength 0.71073
_diffrn_reflns_av_R_equivalents 0.0559
_diffrn_reflns_av_sigmaI/netI 0.0520
_diffrn_reflns_limit_h_max 10
_diffrn_reflns_limit_h_min -10
_diffrn_reflns_limit_k_max 13
_diffrn_reflns_limit_k_min -13
_diffrn_reflns_limit_l_max 16
_diffrn_reflns_limit_l_min -16
_diffrn_reflns_number 9926
_diffrn_reflns_theta_full 25.00
_diffrn_reflns_theta_max 25.00
_diffrn_reflns_theta_min 2.39
_exptl_absorpt_coefficient_mu 5.793
_exptl_absorpt_correction_T_max 1.00000
_exptl_absorpt_correction_T_min 0.20319
_exptl_absorpt_correction_type multi-scan
_exptl_absorpt_process_details
;
CrysAlis RED, Oxford Diffraction Ltd.,
Version 1.171.32.5 (release 08-05-2007 CrysAlis171 .NET)
(compiled May 8 2007,13:10:02)
Empirical absorption correction using spherical harmonics,
implemented in SCALE3 ABSPACK scaling algorithm.
;
_exptl_crystal_colour colourless
_exptl_crystal_density_diffrn 1.629
_exptl_crystal_density_method 'not measured'
_exptl_crystal_description plate
_exptl_crystal_F_000 636
_exptl_crystal_size_max 0.3
_exptl_crystal_size_mid 0.3
_exptl_crystal_size_min 0.07
_refine_diff_density_max 3.006
_refine_diff_density_min -3.069
_refine_diff_density_rms 0.259
_refine_ls_extinction_method none
_refine_ls_goodness_of_fit_ref 1.120
_refine_ls_hydrogen_treatment constr
_refine_ls_matrix_type full
_refine_ls_number_parameters 281
_refine_ls_number_reflns 4736
_refine_ls_number_restraints 0
_refine_ls_restrained_S_all 1.120
_refine_ls_R_factor_all 0.0777
_refine_ls_R_factor_gt 0.0680
_refine_ls_shift/su_max 0.002
_refine_ls_shift/su_mean 0.000
_refine_ls_structure_factor_coef Fsqd
_refine_ls_weighting_details 'calc w=1/[\s^2^(Fo^2^)+(0.1500P)^2^+0.0000P] where P=(Fo^2^+2Fc^2^)/3'
_refine_ls_weighting_scheme calc
_refine_ls_wR_factor_gt 0.1957
_refine_ls_wR_factor_ref 0.2069
_reflns_number_gt 3939
_reflns_number_total 4736
_reflns_threshold_expression >2sigma(I)
_cod_data_source_file B909587J.txt
_cod_data_source_block 7
_cod_database_code 7002944

loop_
_symmetry_equiv_pos_as_xyz
'x, y, z'
'-x, -y, -z'

loop_
_atom_site_label
_atom_site_type_symbol
_atom_site_fract_x
_atom_site_fract_y
_atom_site_fract_z
_atom_site_U_iso_or_equiv
_atom_site_adp_type
_atom_site_occupancy
_atom_site_symmetry_multiplicity
_atom_site_calc_flag
_atom_site_refinement_flags
_atom_site_disorder_assembly
_atom_site_disorder_group
Au1 Au 1.23938(4) 0.44657(3) 0.86467(3) 0.0475(2) Uani 1 1 d . . .
P1 P 1.1285(3) 0.2764(2) 0.9200(2) 0.0395(6) Uani 1 1 d . . .
C111 C 1.1189(11) 0.2514(9) 1.0491(8) 0.044(2) Uani 1 1 d . . .
C112 C 0.9976(13) 0.1998(11) 1.1083(8) 0.055(3) Uani 1 1 d . . .
H112 H 0.9151 0.1810 1.0832 0.066 Uiso 1 1 calc R . .
C113 C 0.9958(15) 0.1763(14) 1.2007(10) 0.069(3) Uani 1 1 d . . .
H113 H 0.9155 0.1387 1.2400 0.083 Uiso 1 1 calc R . .
C114 C 1.121(2) 0.2107(15) 1.2376(10) 0.084(5) Uani 1 1 d . . .
H114 H 1.1203 0.1955 1.3023 0.101 Uiso 1 1 calc R . .
C115 C 1.2384(18) 0.2636(15) 1.1835(11) 0.066(4) Uani 1 1 d . . .
H115 H 1.3187 0.2848 1.2097 0.080 Uiso 1 1 calc R . .
C116 C 1.2384(15) 0.2866(11) 1.0857(10) 0.059(3) Uani 1 1 d . . .
H116 H 1.3179 0.3250 1.0463 0.071 Uiso 1 1 calc R . .
C121 C 1.2453(11) 0.1455(9) 0.8576(8) 0.045(2) Uani 1 1 d . . .
C122 C 1.2842(15) 0.1429(13) 0.7598(10) 0.069(3) Uani 1 1 d . . .
H122 H 1.2525 0.2103 0.7263 0.083 Uiso 1 1 calc R . .
C123 C 1.3702(17) 0.0424(16) 0.7074(11) 0.079(4) Uani 1 1 d . . .
H123 H 1.3900 0.0409 0.6400 0.095 Uiso 1 1 calc R . .
C124 C 1.4257(16) -0.0553(12) 0.7570(13) 0.076(4) Uani 1 1 d . . .
H124 H 1.4899 -0.1201 0.7229 0.091 Uiso 1 1 calc R . .
C125 C 1.3855(15) -0.0566(11) 0.8581(11) 0.071(4) Uani 1 1 d . . .
H125 H 1.4185 -0.1236 0.8916 0.085 Uiso 1 1 calc R . .
C126 C 1.2970(13) 0.0418(10) 0.9071(9) 0.054(3) Uani 1 1 d . . .
H126 H 1.2699 0.0410 0.9745 0.065 Uiso 1 1 calc R . .
C131 C 0.9350(10) 0.2651(9) 0.9004(7) 0.039(2) Uani 1 1 d . . .
C132 C 0.8352(13) 0.3742(11) 0.9086(9) 0.056(3) Uani 1 1 d . . .
H132 H 0.8676 0.4476 0.9233 0.067 Uiso 1 1 calc R . .
C133 C 0.6866(15) 0.3694(16) 0.8942(10) 0.076(4) Uani 1 1 d . . .
H133 H 0.6206 0.4411 0.8955 0.091 Uiso 1 1 calc R . .
C134 C 0.6364(13) 0.2598(15) 0.8780(9) 0.066(3) Uani 1 1 d . . .
H134 H 0.5344 0.2567 0.8731 0.079 Uiso 1 1 calc R . .
C135 C 0.7353(17) 0.1564(16) 0.8694(11) 0.076(4) Uani 1 1 d . . .
H135 H 0.7047 0.0823 0.8545 0.091 Uiso 1 1 calc R . .
C136 C 0.8849(14) 0.1634(12) 0.8833(10) 0.064(3) Uani 1 1 d . . .
H136 H 0.9514 0.0918 0.8802 0.077 Uiso 1 1 calc R . .
S21 S 1.5061(4) 0.4154(3) 0.6570(3) 0.0686(8) Uani 1 1 d . . .
C22 C 1.4948(15) 0.5660(11) 0.7026(10) 0.062(3) Uani 1 1 d . . .
S22 S 1.3673(4) 0.6136(3) 0.8110(3) 0.0589(8) Uani 1 1 d . . .
N23 N 1.5871(13) 0.6353(10) 0.6516(7) 0.063(3) Uani 1 1 d . . .
C23A C 1.6751(13) 0.5724(12) 0.5693(8) 0.058(3) Uani 1 1 d . . .
C24 C 1.7873(16) 0.6248(18) 0.4987(11) 0.083(5) Uani 1 1 d . . .
H24 H 1.8076 0.7051 0.5039 0.099 Uiso 1 1 calc R . .
C25 C 1.8681(19) 0.549(2) 0.4191(11) 0.092(6) Uani 1 1 d . . .
Cl25 Cl 2.0097(5) 0.6076(6) 0.3309(3) 0.121(2) Uani 1 1 d . . .
C26 C 1.8385(19) 0.4303(18) 0.4105(10) 0.083(5) Uani 1 1 d . . .
H26 H 1.8935 0.3831 0.3573 0.099 Uiso 1 1 calc R . .
C27 C 1.728(2) 0.3815(17) 0.4799(12) 0.084(5) Uani 1 1 d . . .
H27 H 1.7072 0.3011 0.4755 0.101 Uiso 1 1 calc R . .
C27A C 1.6497(16) 0.4555(13) 0.5562(9) 0.067(3) Uani 1 1 d . . .

loop_
_atom_site_aniso_label
_atom_site_aniso_U_11
_atom_site_aniso_U_22
_atom_site_aniso_U_33
_atom_site_aniso_U_23
_atom_site_aniso_U_13
_atom_site_aniso_U_12
Au1 0.0426(3) 0.0367(3) 0.0624(4) -0.0018(2) -0.0095(2) -0.00627(18)
P1 0.0347(12) 0.0340(13) 0.0501(15) -0.0050(11) -0.0101(10) -0.0030(10)
C111 0.038(5) 0.041(5) 0.056(6) -0.010(5) -0.019(4) -0.006(4)
C112 0.044(6) 0.065(7) 0.060(7) -0.002(6) -0.016(5) -0.013(5)
C113 0.057(7) 0.087(10) 0.067(8) 0.002(7) -0.017(6) -0.016(7)
C114 0.113(12) 0.091(11) 0.045(7) -0.009(7) -0.031(8) 0.029(9)
C115 0.068(8) 0.073(9) 0.060(8) -0.013(7) -0.029(7) 0.009(7)
C116 0.062(7) 0.046(6) 0.076(8) -0.011(6) -0.031(6) 0.004(5)
C121 0.035(5) 0.039(5) 0.060(7) -0.012(5) -0.010(4) -0.007(4)
C122 0.062(7) 0.065(8) 0.078(9) -0.007(7) -0.017(6) 0.009(6)
C123 0.077(9) 0.094(11) 0.065(9) -0.023(8) -0.010(7) -0.007(8)
C124 0.057(7) 0.050(7) 0.111(12) -0.028(8) -0.004(7) 0.005(6)
C125 0.069(8) 0.044(6) 0.087(10) -0.004(7) -0.003(6) 0.015(6)
C126 0.052(6) 0.046(6) 0.065(7) 0.005(5) -0.015(5) -0.007(5)
C131 0.038(5) 0.040(5) 0.035(5) -0.009(4) -0.004(3) 0.002(4)
C132 0.049(6) 0.052(6) 0.066(7) -0.011(6) -0.017(5) 0.006(5)
C133 0.052(7) 0.095(11) 0.083(9) -0.003(8) -0.031(6) 0.011(7)
C134 0.036(5) 0.104(11) 0.057(7) -0.004(7) -0.011(5) -0.002(6)
C135 0.064(8) 0.092(11) 0.080(10) 0.009(8) -0.025(7) -0.029(8)
C136 0.050(6) 0.060(7) 0.094(9) 0.005(7) -0.034(6) -0.015(6)
S21 0.083(2) 0.0514(17) 0.072(2) -0.0061(16) -0.0178(16) -0.0080(16)
C22 0.064(7) 0.052(7) 0.077(8) -0.002(6) -0.024(6) -0.014(6)
S22 0.0614(17) 0.0385(15) 0.0694(19) -0.0089(14) 0.0042(13) -0.0134(13)
N23 0.077(7) 0.063(6) 0.053(6) 0.001(5) -0.016(5) -0.027(5)
C23A 0.048(6) 0.075(8) 0.052(7) -0.008(6) -0.015(5) -0.006(6)
C24 0.059(8) 0.126(14) 0.072(9) 0.011(9) -0.030(7) -0.024(8)
C25 0.078(10) 0.146(18) 0.054(9) 0.016(10) -0.023(7) 0.001(11)
Cl25 0.089(3) 0.194(6) 0.067(2) 0.020(3) 0.0018(19) 0.001(3)
C26 0.082(10) 0.105(13) 0.049(8) -0.012(8) -0.006(7) 0.023(9)
C27 0.097(12) 0.076(10) 0.076(10) -0.016(8) -0.022(9) 0.015(9)
C27A 0.074(8) 0.072(9) 0.062(8) -0.013(7) -0.030(6) 0.002(7)

loop_
_atom_type_symbol
_atom_type_description
_atom_type_scat_dispersion_real
_atom_type_scat_dispersion_imag
_atom_type_scat_source
C C 0.0033 0.0016 'International Tables Vol C Tables 4.2.6.8 and 6.1.1.4'
H H 0.0000 0.0000 'International Tables Vol C Tables 4.2.6.8 and 6.1.1.4'
N N 0.0061 0.0033 'International Tables Vol C Tables 4.2.6.8 and 6.1.1.4'
P P 0.1023 0.0942 'International Tables Vol C Tables 4.2.6.8 and 6.1.1.4'
S S 0.1246 0.1234 'International Tables Vol C Tables 4.2.6.8 and 6.1.1.4'
Cl Cl 0.1484 0.1585 'International Tables Vol C Tables 4.2.6.8 and 6.1.1.4'
Au Au -2.0133 8.8022 'International Tables Vol C Tables 4.2.6.8 and 6.1.1.4'

loop_
_geom_angle_atom_site_label_1
_geom_angle_atom_site_label_2
_geom_angle_atom_site_label_3
_geom_angle
_geom_angle_site_symmetry_1
_geom_angle_site_symmetry_3
_geom_angle_publ_flag
P1 Au1 S22 176.11(9) . . ?
C111 P1 C121 106.0(5) . . ?
C111 P1 C131 107.5(4) . . ?
C121 P1 C131 104.4(4) . . ?
C111 P1 Au1 112.7(3) . . ?
C121 P1 Au1 109.1(3) . . ?
C131 P1 Au1 116.4(3) . . ?
C112 C111 C116 120.6(11) . . ?
C112 C111 P1 121.9(8) . . ?
C116 C111 P1 117.5(9) . . ?
C111 C112 C113 121.3(11) . . ?
C111 C112 H112 119.3 . . ?
C113 C112 H112 119.3 . . ?
C114 C113 C112 117.8(13) . . ?
C114 C113 H113 121.1 . . ?
C112 C113 H113 121.1 . . ?
C113 C114 C115 122.8(13) . . ?
C113 C114 H114 118.6 . . ?
C115 C114 H114 118.6 . . ?
C114 C115 C116 118.4(13) . . ?
C114 C115 H115 120.8 . . ?
C116 C115 H115 120.8 . . ?
C111 C116 C115 119.0(13) . . ?
C111 C116 H116 120.5 . . ?
C115 C116 H116 120.5 . . ?
C126 C121 C122 117.7(10) . . ?
C126 C121 P1 122.7(9) . . ?
C122 C121 P1 119.6(9) . . ?
C121 C122 C123 122.2(13) . . ?
C121 C122 H122 118.9 . . ?
C123 C122 H122 118.9 . . ?
C124 C123 C122 119.1(14) . . ?
C124 C123 H123 120.5 . . ?
C122 C123 H123 120.5 . . ?
C125 C124 C123 120.1(12) . . ?
C125 C124 H124 119.9 . . ?
C123 C124 H124 119.9 . . ?
C124 C125 C126 119.1(12) . . ?
C124 C125 H125 120.5 . . ?
C126 C125 H125 120.5 . . ?
C125 C126 C121 121.6(12) . . ?
C125 C126 H126 119.2 . . ?
C121 C126 H126 119.2 . . ?
C136 C131 C132 119.6(10) . . ?
C136 C131 P1 123.9(8) . . ?
C132 C131 P1 116.5(8) . . ?
C133 C132 C131 118.2(12) . . ?
C133 C132 H132 120.9 . . ?
C131 C132 H132 120.9 . . ?
C134 C133 C132 120.6(13) . . ?
C134 C133 H133 119.7 . . ?
C132 C133 H133 119.7 . . ?
C133 C134 C135 119.9(12) . . ?
C133 C134 H134 120.1 . . ?
C135 C134 H134 120.1 . . ?
C136 C135 C134 118.5(15) . . ?
C136 C135 H135 120.8 . . ?
C134 C135 H135 120.8 . . ?
C131 C136 C135 123.1(13) . . ?
C131 C136 H136 118.5 . . ?
C135 C136 H136 118.5 . . ?
C27A S21 C22 88.2(6) . . ?
N23 C22 S22 122.7(10) . . ?
N23 C22 S21 115.8(11) . . ?
S22 C22 S21 121.5(7) . . ?
C22 S22 Au1 104.8(4) . . ?
C22 N23 C23A 109.8(11) . . ?
N23 C23A C24 123.2(14) . . ?
N23 C23A C27A 118.3(12) . . ?
C24 C23A C27A 118.4(14) . . ?
C25 C24 C23A 116.6(17) . . ?
C25 C24 H24 121.7 . . ?
C23A C24 H24 121.7 . . ?
C26 C25 C24 122.2(16) . . ?
C26 C25 Cl25 119.2(15) . . ?
C24 C25 Cl25 118.5(17) . . ?
C27 C26 C25 120.2(15) . . ?
C27 C26 H26 119.9 . . ?
C25 C26 H26 119.9 . . ?
C26 C27 C27A 117.4(18) . . ?
C26 C27 H27 121.3 . . ?
C27A C27 H27 121.3 . . ?
C27 C27A C23A 125.2(16) . . ?
C27 C27A S21 127.0(13) . . ?
C23A C27A S21 107.8(10) . . ?

loop_
_geom_bond_atom_site_label_1
_geom_bond_atom_site_label_2
_geom_bond_distance
_geom_bond_site_symmetry_2
_geom_bond_publ_flag
Au1 P1 2.259(3) . ?
Au1 S22 2.296(3) . ?
P1 C111 1.831(11) . ?
P1 C121 1.799(11) . ?
P1 C131 1.824(10) . ?
C111 C112 1.375(15) . ?
C111 C116 1.380(15) . ?
C112 C113 1.330(17) . ?
C112 H112 0.9300 . ?
C113 C114 1.42(2) . ?
C113 H113 0.9300 . ?
C114 C115 1.33(2) . ?
C114 H114 0.9300 . ?
C115 C116 1.407(19) . ?
C115 H115 0.9300 . ?
C116 H116 0.9300 . ?
C121 C126 1.422(15) . ?
C121 C122 1.350(17) . ?
C122 C123 1.39(2) . ?
C122 H122 0.9300 . ?
C123 C124 1.39(2) . ?
C123 H123 0.9300 . ?
C124 C125 1.39(2) . ?
C124 H124 0.9300 . ?
C125 C126 1.366(17) . ?
C125 H125 0.9300 . ?
C126 H126 0.9300 . ?
C131 C136 1.295(15) . ?
C131 C132 1.405(15) . ?
C132 C133 1.390(17) . ?
C132 H132 0.9300 . ?
C133 C134 1.37(2) . ?
C133 H133 0.9300 . ?
C134 C135 1.35(2) . ?
C134 H134 0.9300 . ?
C135 C136 1.401(18) . ?
C135 H135 0.9300 . ?
C136 H136 0.9300 . ?
S21 C27A 1.769(15) . ?
S21 C22 1.775(13) . ?
C22 N23 1.275(16) . ?
C22 S22 1.736(14) . ?
N23 C23A 1.393(16) . ?
C23A C24 1.406(19) . ?
C23A C27A 1.354(19) . ?
C24 C25 1.42(3) . ?
C24 H24 0.9300 . ?
C25 C26 1.37(3) . ?
C25 Cl25 1.732(18) . ?
C26 C27 1.37(2) . ?
C26 H26 0.9300 . ?
C27 C27A 1.37(2) . ?
C27 H27 0.9300 . ?
